data_1504890
loop_
_publ_author_name
'Vara, Yosu'
'Bello, Tamara'
'Aldaba, Eneko'
'Arrieta, Ana'
'Pizarro, Jos\'e L'
'Arriortua, Mar\'ia I'
'Lopez, Xabier'
'Coss\'io, Fernando P'

_publ_section_title
;
 Trans-stereoselectivity in the reaction between homophthalic anhydride
 and imines.
;
_journal_issue 21
_journal_name_full 'Organic letters'
_journal_page_first 4759
_journal_page_last 4762
_journal_paper_doi 10.1021/ol801757r
_journal_volume 10
_journal_year 2008
_chemical_compound_source 'synthesis as described'
_chemical_formula_moiety 'C20 H19 N1 O6'
_chemical_formula_sum 'C20 H19 N O6'
_chemical_formula_weight 369.36
_chemical_name_systematic
;
 ?
;
_space_group_IT_number 14
_symmetry_cell_setting monoclinic
_symmetry_Int_Tables_number 14
_symmetry_space_group_name_Hall '-P 2ybc'
_symmetry_space_group_name_H-M 'P 1 21/c 1'
_atom_sites_solution_hydrogens geom
_atom_sites_solution_primary direct
_atom_sites_solution_secondary difmap
_audit_conform_dict_location ftp://ftp.iucr.org/pub/cif_core.dic
_audit_conform_dict_name cif_core.dic
_audit_conform_dict_version 2.3
_audit_creation_date 2008-05-02T12:58:18-00:00
_audit_creation_method 'WinGX routine CIF_UPDATE'
_cell_angle_alpha 90
_cell_angle_beta 92.007(7)
_cell_angle_gamma 90
_cell_formula_units_Z 4
_cell_length_a 8.6578(7)
_cell_length_b 13.6243(8)
_cell_length_c 14.9077(12)
_cell_measurement_reflns_used 17299
_cell_measurement_temperature 150(2)
_cell_measurement_theta_max 30.92
_cell_measurement_theta_min 2.02
_cell_measurement_wavelength 0.71073
_cell_volume 1757.4(2)
_computing_cell_refinement 'X-AREA (Stoe & Cie, 2002)'
_computing_data_collection 'X-AREA (Stoe & Cie, 2002)'
_computing_data_reduction 'X-RED (Stoe & Cie, 2002)'
_computing_molecular_graphics 'Ortep-3 for Windows (Farrugia, 1997)'
_computing_publication_material 'WinGX publication routines (Farrugia, 1999)'
_computing_structure_refinement 'SHELXL-97 (Sheldrick, 1997)'
_computing_structure_solution 'SIR2004 (Giacovazzo et al, 2004)'
_diffrn_ambient_temperature 150(2)
_diffrn_detector 'image plate (34 cm diameter)'
_diffrn_detector_area_resol_mean 6.67
_diffrn_measured_fraction_theta_full 0.999
_diffrn_measured_fraction_theta_max 0.999
_diffrn_measurement_details
;
Reference Run
      Phi                  : 0.0
      Omega range          : 0.0 - 20.0
      Omega increment      : 20.0
      Exposure time [min]  : 1.0
      Frames               : 1
      Interval [h]         : 1.00

    Run #1
      Phi                  : 0.0
      Omega range          : 0.0 - 180.0
      Omega increment      : 1.0
      Exposure time [min]  : 1.0
      Frames               : 180

    Run #2
      Phi                  : 90.0
      Omega range          : 0.0 - 180.0
      Omega increment      : 1.0
      Exposure time [min]  : 1.0
      Frames               : 180

    Measured runs                        : 2 (out of 2)
    Measured frames                      : 360 (out of 360)
    Remeasured frames with filter        : 0
    Measured reference runs              : 17
    Statistics over all measured frames
      Mean minimum pixel intensity       : 1.0
      Mean average pixel intensity       : 9.0
      Mean maximum pixel intensity       : 11116.2
      Total number of overflow pixels    : 20
;
_diffrn_measurement_device '2-circle goniometer'
_diffrn_measurement_device_type 'STOE IPDS 2T'
_diffrn_measurement_method 'rotation method'
_diffrn_radiation_collimation '0.8 mm diameter'
_diffrn_radiation_monochromator graphite
_diffrn_radiation_probe x-ray
_diffrn_radiation_type MoK\a
_diffrn_radiation_wavelength 0.71073
_diffrn_reflns_av_R_equivalents 0.0537
_diffrn_reflns_av_unetI/netI 0.0348
_diffrn_reflns_limit_h_max 10
_diffrn_reflns_limit_h_min -10
_diffrn_reflns_limit_k_max 16
_diffrn_reflns_limit_k_min -16
_diffrn_reflns_limit_l_max 18
_diffrn_reflns_limit_l_min -18
_diffrn_reflns_number 24253
_diffrn_reflns_theta_full 26
_diffrn_reflns_theta_max 26
_diffrn_reflns_theta_min 2.03
_diffrn_source 'sealed X-ray tube, 12 x 0.4 mm long-fine focus'
_diffrn_standards_decay_% 4
_diffrn_standards_interval_time 60
_diffrn_standards_number 1
_exptl_absorpt_coefficient_mu 0.104
_exptl_absorpt_correction_type none
_exptl_crystal_colour colourless
_exptl_crystal_density_diffrn 1.396
_exptl_crystal_density_method 'not measured'
_exptl_crystal_description prism
_exptl_crystal_F_000 776
_exptl_crystal_size_max 0.4
_exptl_crystal_size_mid 0.3
_exptl_crystal_size_min 0.3
_refine_diff_density_max 0.233
_refine_diff_density_min -0.187
_refine_diff_density_rms 0.038
_refine_ls_extinction_method none
_refine_ls_goodness_of_fit_ref 0.961
_refine_ls_hydrogen_treatment mixed
_refine_ls_matrix_type full
_refine_ls_number_parameters 249
_refine_ls_number_reflns 3450
_refine_ls_number_restraints 0
_refine_ls_restrained_S_all 0.961
_refine_ls_R_factor_all 0.0468
_refine_ls_R_factor_gt 0.0329
_refine_ls_shift/su_max 0
_refine_ls_shift/su_mean 0
_refine_ls_structure_factor_coef Fsqd
_refine_ls_weighting_details 'calc w=1/[\s^2^(Fo^2^)+(0.0524P)^2^+0.0000P] where P=(Fo^2^+2Fc^2^)/3'
_refine_ls_weighting_scheme calc
_refine_ls_wR_factor_gt 0.0799
_refine_ls_wR_factor_ref 0.0831
_reflns_number_gt 2636
_reflns_number_total 3450
_reflns_threshold_expression >2sigma(I)
_cod_data_source_file ol801757r_si_002.cif
_cod_data_source_block tb49
_cod_database_code 1504890

loop_
_symmetry_equiv_pos_as_xyz
'x, y, z'
'-x, y+1/2, -z+1/2'
'-x, -y, -z'
'x, -y-1/2, z-1/2'

loop_
_atom_site_label
_atom_site_type_symbol
_atom_site_fract_x
_atom_site_fract_y
_atom_site_fract_z
_atom_site_U_iso_or_equiv
_atom_site_adp_type
_atom_site_occupancy
_atom_site_symmetry_multiplicity
_atom_site_calc_flag
_atom_site_refinement_flags
C1 C 0.01259(13) 0.35287(9) 0.63278(9) 0.0215(3) Uani 1 1 d .
N2 N 0.12895(11) 0.34473(8) 0.69466(7) 0.0217(2) Uani 1 1 d .
C3 C 0.29308(13) 0.33403(9) 0.67241(8) 0.0212(3) Uani 1 1 d .
H3 H 0.3557 0.3612 0.7243 0.025 Uiso 1 1 calc R
C4 C 0.32765(13) 0.39830(9) 0.59000(8) 0.0214(3) Uani 1 1 d .
H4 H 0.3222 0.4679 0.611 0.026 Uiso 1 1 calc R
C5 C 0.20694(14) 0.38883(9) 0.51447(9) 0.0208(3) Uani 1 1 d .
C6 C 0.23603(15) 0.40896(9) 0.42482(9) 0.0251(3) Uani 1 1 d .
H6 H 0.3388 0.4215 0.4076 0.03 Uiso 1 1 calc R
C7 C 0.11606(16) 0.41089(10) 0.36047(9) 0.0278(3) Uani 1 1 d .
H7 H 0.1371 0.4261 0.2999 0.033 Uiso 1 1 calc R
C8 C -0.03422(15) 0.39071(10) 0.38405(9) 0.0277(3) Uani 1 1 d .
H8 H -0.1157 0.3917 0.3397 0.033 Uiso 1 1 calc R
C9 C -0.06520(14) 0.36918(10) 0.47215(9) 0.0251(3) Uani 1 1 d .
H9 H -0.1678 0.3542 0.4881 0.03 Uiso 1 1 calc R
C10 C 0.05372(14) 0.36939(9) 0.53768(8) 0.0213(3) Uani 1 1 d .
C11 C 0.33814(14) 0.22633(9) 0.66355(9) 0.0223(3) Uani 1 1 d .
C12 C 0.26635(15) 0.16366(10) 0.60146(9) 0.0278(3) Uani 1 1 d .
H12 H 0.1857 0.1883 0.5629 0.033 Uiso 1 1 calc R
C13 C 0.30983(16) 0.06566(10) 0.59439(10) 0.0316(3) Uani 1 1 d .
H13 H 0.2587 0.024 0.5517 0.038 Uiso 1 1 calc R
C14 C 0.42815(16) 0.02917(10) 0.65000(9) 0.0295(3) Uani 1 1 d .
C15 C 0.49894(16) 0.09005(11) 0.71334(9) 0.0317(3) Uani 1 1 d .
H15 H 0.5782 0.0649 0.7526 0.038 Uiso 1 1 calc R
C16 C 0.45490(15) 0.18722(11) 0.71969(9) 0.0284(3) Uani 1 1 d .
H16 H 0.5052 0.2283 0.7632 0.034 Uiso 1 1 calc R
C17 C 0.49632(14) 0.38058(9) 0.56750(9) 0.0238(3) Uani 1 1 d .
C18 C 0.09242(15) 0.32651(10) 0.78754(9) 0.0257(3) Uani 1 1 d .
H18A H 0.1701 0.2801 0.8132 0.031 Uiso 1 1 calc R
H18B H -0.0093 0.2934 0.7882 0.031 Uiso 1 1 calc R
C19 C 0.08688(14) 0.41481(10) 0.84861(9) 0.0268(3) Uani 1 1 d .
C20 C 0.12717(19) 0.58488(12) 0.86678(11) 0.0396(4) Uani 1 1 d .
H20A H 0.0413 0.5807 0.9077 0.059 Uiso 1 1 calc R
H20B H 0.1152 0.6438 0.8295 0.059 Uiso 1 1 calc R
H20C H 0.225 0.5884 0.9017 0.059 Uiso 1 1 calc R
C21 C 0.4105(2) -0.13039(12) 0.58322(11) 0.0470(4) Uani 1 1 d .
H21A H 0.3014 -0.1379 0.5975 0.07 Uiso 1 1 calc R
H21B H 0.4616 -0.1945 0.5864 0.07 Uiso 1 1 calc R
H21C H 0.4178 -0.1036 0.5225 0.07 Uiso 1 1 calc R
O1 O -0.12374(10) 0.34731(7) 0.65555(6) 0.0297(2) Uani 1 1 d .
O2 O 0.58535(10) 0.39600(7) 0.64019(7) 0.0293(2) Uani 1 1 d .
H2 H 0.685(2) 0.3799(13) 0.6326(12) 0.044 Uiso 1 1 d .
O3 O 0.54393(11) 0.35698(9) 0.49559(7) 0.0407(3) Uani 1 1 d .
O4 O 0.12718(10) 0.49863(7) 0.80981(6) 0.0286(2) Uani 1 1 d .
O5 O 0.05102(16) 0.40709(9) 0.92514(7) 0.0530(3) Uani 1 1 d .
O6 O 0.48400(13) -0.06504(8) 0.64622(7) 0.0414(3) Uani 1 1 d .

loop_
_atom_site_aniso_label
_atom_site_aniso_U_11
_atom_site_aniso_U_22
_atom_site_aniso_U_33
_atom_site_aniso_U_23
_atom_site_aniso_U_13
_atom_site_aniso_U_12
C1 0.0189(6) 0.0159(6) 0.0298(7) -0.0007(5) 0.0032(5) 0.0009(5)
N2 0.0193(5) 0.0220(6) 0.0239(6) -0.0012(4) 0.0034(4) 0.0005(4)
C3 0.0164(5) 0.0236(7) 0.0236(6) -0.0024(5) 0.0001(5) -0.0003(5)
C4 0.0199(6) 0.0175(6) 0.0269(7) -0.0028(5) 0.0028(5) -0.0009(5)
C5 0.0209(6) 0.0146(6) 0.0268(7) -0.0028(5) 0.0022(5) 0.0016(5)
C6 0.0267(6) 0.0199(7) 0.0291(7) -0.0008(5) 0.0067(5) 0.0009(5)
C7 0.0379(7) 0.0218(7) 0.0237(7) -0.0005(5) 0.0028(5) 0.0055(6)
C8 0.0299(7) 0.0246(7) 0.0282(7) -0.0041(5) -0.0053(5) 0.0073(5)
C9 0.0218(6) 0.0219(7) 0.0317(7) -0.0040(5) 0.0003(5) 0.0024(5)
C10 0.0216(6) 0.0164(6) 0.0261(7) -0.0012(5) 0.0015(5) 0.0030(5)
C11 0.0188(6) 0.0225(7) 0.0260(7) 0.0009(5) 0.0043(5) -0.0002(5)
C12 0.0270(6) 0.0240(7) 0.0319(7) 0.0010(6) -0.0054(5) 0.0041(5)
C13 0.0371(7) 0.0233(7) 0.0340(8) -0.0043(6) -0.0055(6) 0.0024(6)
C14 0.0353(7) 0.0236(7) 0.0297(7) 0.0038(6) 0.0048(6) 0.0081(6)
C15 0.0316(7) 0.0329(8) 0.0301(7) 0.0040(6) -0.0051(6) 0.0099(6)
C16 0.0271(7) 0.0299(7) 0.0278(7) -0.0006(6) -0.0031(5) 0.0014(6)
C17 0.0195(6) 0.0204(7) 0.0316(7) -0.0016(5) 0.0021(5) -0.0017(5)
C18 0.0247(6) 0.0262(7) 0.0263(7) 0.0041(5) 0.0041(5) 0.0011(5)
C19 0.0253(6) 0.0321(8) 0.0230(7) 0.0035(5) 0.0003(5) 0.0034(5)
C20 0.0501(9) 0.0331(9) 0.0356(8) -0.0099(7) 0.0037(7) -0.0002(7)
C21 0.0739(12) 0.0260(8) 0.0409(9) -0.0033(7) -0.0020(8) 0.0136(8)
O1 0.0176(4) 0.0358(6) 0.0362(5) 0.0065(4) 0.0051(4) 0.0022(4)
O2 0.0175(4) 0.0371(6) 0.0335(5) -0.0031(4) 0.0018(4) -0.0006(4)
O3 0.0238(5) 0.0609(8) 0.0378(6) -0.0154(5) 0.0063(4) 0.0035(5)
O4 0.0366(5) 0.0248(5) 0.0245(5) -0.0018(4) 0.0027(4) 0.0003(4)
O5 0.0900(9) 0.0464(7) 0.0235(6) 0.0002(5) 0.0153(6) -0.0058(6)
O6 0.0596(7) 0.0271(6) 0.0370(6) -0.0010(5) -0.0053(5) 0.0185(5)

loop_
_atom_type_symbol
_atom_type_description
_atom_type_scat_dispersion_real
_atom_type_scat_dispersion_imag
_atom_type_scat_source
C C 0.0033 0.0016 'International Tables Vol C Tables 4.2.6.8 and 6.1.1.4'
H H 0 0 'International Tables Vol C Tables 4.2.6.8 and 6.1.1.4'
N N 0.0061 0.0033 'International Tables Vol C Tables 4.2.6.8 and 6.1.1.4'
O O 0.0106 0.006 'International Tables Vol C Tables 4.2.6.8 and 6.1.1.4'

loop_
_geom_angle_atom_site_label_1
_geom_angle_atom_site_label_2
_geom_angle_atom_site_label_3
_geom_angle
O1 C1 N2 120.21(12)
O1 C1 C10 122.01(11)
N2 C1 C10 117.78(11)
C1 N2 C18 118.98(10)
C1 N2 C3 123.82(11)
C18 N2 C3 116.13(10)
N2 C3 C11 111.42(10)
N2 C3 C4 109.69(10)
C11 C3 C4 114.76(10)
N2 C3 H3 106.8
C11 C3 H3 106.8
C4 C3 H3 106.8
C5 C4 C17 117.58(11)
C5 C4 C3 113.25(10)
C17 C4 C3 107.32(10)
C5 C4 H4 105.9
C17 C4 H4 105.9
C3 C4 H4 105.9
C6 C5 C10 118.39(11)
C6 C5 C4 123.51(11)
C10 C5 C4 117.71(11)
C7 C6 C5 120.62(12)
C7 C6 H6 119.7
C5 C6 H6 119.7
C8 C7 C6 120.42(13)
C8 C7 H7 119.8
C6 C7 H7 119.8
C9 C8 C7 119.89(12)
C9 C8 H8 120.1
C7 C8 H8 120.1
C8 C9 C10 120.17(12)
C8 C9 H9 119.9
C10 C9 H9 119.9
C9 C10 C5 120.48(12)
C9 C10 C1 118.09(11)
C5 C10 C1 121.37(11)
C12 C11 C16 117.55(12)
C12 C11 C3 122.61(11)
C16 C11 C3 119.84(11)
C11 C12 C13 121.59(12)
C11 C12 H12 119.2
C13 C12 H12 119.2
C14 C13 C12 119.63(13)
C14 C13 H13 120.2
C12 C13 H13 120.2
O6 C14 C15 116.10(12)
O6 C14 C13 124.34(13)
C15 C14 C13 119.55(13)
C16 C15 C14 120.28(12)
C16 C15 H15 119.9
C14 C15 H15 119.9
C15 C16 C11 121.37(12)
C15 C16 H16 119.3
C11 C16 H16 119.3
O3 C17 O2 124.23(11)
O3 C17 C4 126.59(12)
O2 C17 C4 109.17(11)
N2 C18 C19 116.81(11)
N2 C18 H18A 108.1
C19 C18 H18A 108.1
N2 C18 H18B 108.1
C19 C18 H18B 108.1
H18A C18 H18B 107.3
O5 C19 O4 124.71(13)
O5 C19 C18 121.27(13)
O4 C19 C18 114.00(11)
O4 C20 H20A 109.5
O4 C20 H20B 109.5
H20A C20 H20B 109.5
O4 C20 H20C 109.5
H20A C20 H20C 109.5
H20B C20 H20C 109.5
O6 C21 H21A 109.5
O6 C21 H21B 109.5
H21A C21 H21B 109.5
O6 C21 H21C 109.5
H21A C21 H21C 109.5
H21B C21 H21C 109.5
C17 O2 H2 113.0(11)
C19 O4 C20 115.79(11)
C14 O6 C21 117.40(12)

loop_
_geom_bond_atom_site_label_1
_geom_bond_atom_site_label_2
_geom_bond_distance
C1 O1 1.2419(15)
C1 N2 1.3465(16)
C1 C10 1.4909(18)
N2 C18 1.4525(16)
N2 C3 1.4777(15)
C3 C11 1.5253(18)
C3 C4 1.5464(17)
C3 H3 1
C4 C5 1.5146(17)
C4 C17 1.5289(17)
C4 H4 1
C5 C6 1.3959(18)
C5 C10 1.4077(17)
C6 C7 1.3892(19)
C6 H6 0.95
C7 C8 1.387(2)
C7 H7 0.95
C8 C9 1.3811(19)
C8 H8 0.95
C9 C10 1.3942(18)
C9 H9 0.95
C11 C12 1.3899(19)
C11 C16 1.3953(18)
C12 C13 1.3922(19)
C12 H12 0.95
C13 C14 1.3872(19)
C13 H13 0.95
C14 O6 1.3735(17)
C14 C15 1.384(2)
C15 C16 1.382(2)
C15 H15 0.95
C16 H16 0.95
C17 O3 1.2056(16)
C17 O2 1.3244(16)
C18 C19 1.5104(19)
C18 H18A 0.99
C18 H18B 0.99
C19 O5 1.1975(16)
C19 O4 1.3322(17)
C20 O4 1.4499(17)
C20 H20A 0.98
C20 H20B 0.98
C20 H20C 0.98
C21 O6 1.428(2)
C21 H21A 0.98
C21 H21B 0.98
C21 H21C 0.98
O2 H2 0.901(18)

loop_
_geom_hbond_atom_site_label_D
_geom_hbond_atom_site_label_H
_geom_hbond_atom_site_label_A
_geom_hbond_distance_DH
_geom_hbond_distance_HA
_geom_hbond_distance_DA
_geom_hbond_angle_DHA
_geom_hbond_site_symmetry_A
_geom_hbond_publ_flag
O2 H2 O1 0.901(17) 1.737(17) 2.6069(13) 161.4(17) 1_655 yes
C3 H3 O6 1.0000 2.5400 3.5441(16) 178.00 2_656 yes
C6 H6 O3 0.9500 2.3400 2.9196(16) 119.00 . yes
C9 H9 O3 0.9500 2.5000 3.4183(16) 162.00 1_455 yes
C18 H18B O1 0.9900 2.3000 2.6826(16) 102.00 . yes
C21 H21B O3 0.9800 2.5300 3.332(2) 139.00 3_656 yes

loop_
_geom_torsion_atom_site_label_1
_geom_torsion_atom_site_label_2
_geom_torsion_atom_site_label_3
_geom_torsion_atom_site_label_4
_geom_torsion
O1 C1 N2 C18 1.82(18)
C10 C1 N2 C18 -178.69(11)
O1 C1 N2 C3 169.52(11)
C10 C1 N2 C3 -11.00(18)
C1 N2 C3 C11 -90.30(14)
C18 N2 C3 C11 77.71(13)
C1 N2 C3 C4 37.88(16)
C18 N2 C3 C4 -154.11(10)
N2 C3 C4 C5 -45.94(13)
C11 C3 C4 C5 80.36(13)
N2 C3 C4 C17 -177.38(10)
C11 C3 C4 C17 -51.07(13)
C17 C4 C5 C6 -29.95(18)
C3 C4 C5 C6 -156.11(11)
C17 C4 C5 C10 157.39(11)
C3 C4 C5 C10 31.24(15)
C10 C5 C6 C7 0.79(19)
C4 C5 C6 C7 -171.82(12)
C5 C6 C7 C8 -1.4(2)
C6 C7 C8 C9 0.4(2)
C7 C8 C9 C10 1.1(2)
C8 C9 C10 C5 -1.75(19)
C8 C9 C10 C1 175.62(12)
C6 C5 C10 C9 0.78(18)
C4 C5 C10 C9 173.82(11)
C6 C5 C10 C1 -176.51(11)
C4 C5 C10 C1 -3.47(17)
O1 C1 C10 C9 -6.11(18)
N2 C1 C10 C9 174.41(11)
O1 C1 C10 C5 171.23(12)
N2 C1 C10 C5 -8.25(18)
N2 C3 C11 C12 59.51(16)
C4 C3 C11 C12 -65.89(16)
N2 C3 C11 C16 -119.98(12)
C4 C3 C11 C16 114.61(13)
C16 C11 C12 C13 -0.7(2)
C3 C11 C12 C13 179.77(12)
C11 C12 C13 C14 -0.4(2)
C12 C13 C14 O6 -177.35(14)
C12 C13 C14 C15 1.6(2)
O6 C14 C15 C16 177.37(13)
C13 C14 C15 C16 -1.7(2)
C14 C15 C16 C11 0.5(2)
C12 C11 C16 C15 0.7(2)
C3 C11 C16 C15 -179.82(12)
C5 C4 C17 O3 -2.2(2)
C3 C4 C17 O3 126.84(15)
C5 C4 C17 O2 177.38(11)
C3 C4 C17 O2 -53.62(13)
C1 N2 C18 C19 -96.63(14)
C3 N2 C18 C19 94.75(13)
N2 C18 C19 O5 176.67(13)
N2 C18 C19 O4 -4.33(16)
O5 C19 O4 C20 0.4(2)
C18 C19 O4 C20 -178.51(11)
C15 C14 O6 C21 178.31(14)
C13 C14 O6 C21 -2.7(2)
